data_7220033
loop_
_publ_author_name
'Xu, Guohai'
'Xie, Min'
'Li, Xiaokang'
'Shi, Wenjie'
'Yu, Hui'
'Hu, Yinhui'
'Xun, Xiaochen'
'Xie, Yongrong'

_publ_section_title
;
 Four binuclear coordination polymers with a 63net and self-assembly of 2D
 63topology into different supramolecular networks using unit--unit
 H-bonds
;
_journal_issue 19
_journal_name_full CrystEngComm
_journal_page_first 3677
_journal_paper_doi 10.1039/C5CE00264H
_journal_volume 17
_journal_year 2015
_chemical_formula_moiety 'C25 H27 N O10 Zn2'
_chemical_formula_sum 'C25 H27 N O10 Zn2'
_chemical_formula_weight 632.22
_chemical_melting_point ?
_chemical_name_systematic
;
 ?
;
_space_group_IT_number 2
_symmetry_cell_setting triclinic
_symmetry_space_group_name_Hall '-P 1'
_symmetry_space_group_name_H-M 'P -1'
_atom_sites_solution_hydrogens geom
_atom_sites_solution_primary direct
_atom_sites_solution_secondary difmap
_audit_creation_method SHELXL-97
_audit_update_record
;
2015-02-04 deposited with the CCDC.
2015-03-30 downloaded from the CCDC.
;
_cell_angle_alpha 107.863(5)
_cell_angle_beta 95.831(5)
_cell_angle_gamma 92.552(5)
_cell_formula_units_Z 2
_cell_length_a 10.134(5)
_cell_length_b 11.529(5)
_cell_length_c 11.698(5)
_cell_measurement_temperature 298(2)
_cell_measurement_theta_max 27.5
_cell_measurement_theta_min 1.8
_cell_volume 1290.0(10)
_computing_cell_refinement 'SAINT (Bruker, 1999)'
_computing_data_collection 'SMART (Bruker, 1997)'
_computing_data_reduction 'SAINT (Bruker, 1999)'
_computing_molecular_graphics 'SHELXTL-PLUS (Sheldrick, 1990)'
_computing_publication_material SHELXL-97
_computing_structure_refinement 'SHELXL-97 (Sheldrick, 1997)'
_computing_structure_solution 'SHELXS-97(Sheldrick, 1997)'
_diffrn_ambient_temperature 298(2)
_diffrn_measured_fraction_theta_full 0.941
_diffrn_measured_fraction_theta_max 0.910
_diffrn_measurement_device_type 'Bruker SMART APEX CCD'
_diffrn_measurement_method '\w scan'
_diffrn_radiation_monochromator graphite
_diffrn_radiation_source 'fine-focus sealed tube'
_diffrn_radiation_type MoK\a
_diffrn_radiation_wavelength 0.71069
_diffrn_reflns_av_R_equivalents 0.0318
_diffrn_reflns_av_sigmaI/netI 0.0535
_diffrn_reflns_limit_h_max 13
_diffrn_reflns_limit_h_min -11
_diffrn_reflns_limit_k_max 14
_diffrn_reflns_limit_k_min -14
_diffrn_reflns_limit_l_max 13
_diffrn_reflns_limit_l_min -15
_diffrn_reflns_number 11338
_diffrn_reflns_theta_full 25.00
_diffrn_reflns_theta_max 27.53
_diffrn_reflns_theta_min 1.84
_exptl_absorpt_coefficient_mu 1.918
_exptl_absorpt_correction_T_max 0.8314
_exptl_absorpt_correction_T_min 0.6457
_exptl_absorpt_correction_type multi-scan
_exptl_absorpt_process_details 'SADABS (Sheldrick, 1996)'
_exptl_crystal_colour colourless
_exptl_crystal_density_diffrn 1.628
_exptl_crystal_density_method 'not measured'
_exptl_crystal_description block
_exptl_crystal_F_000 648
_exptl_crystal_recrystallization_method Solvothermal
_exptl_crystal_size_max 0.25
_exptl_crystal_size_mid 0.10
_exptl_crystal_size_min 0.10
_refine_diff_density_max 0.897
_refine_diff_density_min -0.513
_refine_diff_density_rms 0.080
_refine_ls_extinction_method none
_refine_ls_goodness_of_fit_ref 1.042
_refine_ls_hydrogen_treatment mixed
_refine_ls_matrix_type full
_refine_ls_number_parameters 349
_refine_ls_number_reflns 5400
_refine_ls_number_restraints 4
_refine_ls_restrained_S_all 1.051
_refine_ls_R_factor_all 0.0675
_refine_ls_R_factor_gt 0.0433
_refine_ls_shift/su_max 0.000
_refine_ls_shift/su_mean 0.000
_refine_ls_structure_factor_coef Fsqd
_refine_ls_weighting_details 'calc w=1/[\s^2^(Fo^2^)+(0.0446P)^2^+0.4693P] where P=(Fo^2^+2Fc^2^)/3'
_refine_ls_weighting_scheme calc
_refine_ls_wR_factor_gt 0.0944
_refine_ls_wR_factor_ref 0.1046
_reflns_number_gt 3872
_reflns_number_total 5400
_reflns_threshold_expression >2sigma(I)
_cod_data_source_file c5ce00264h2.cif
_cod_data_source_block compound1
_cod_depositor_comments
;
The following automatic conversions were performed:

'_chemical_melting_point' value 'not measured' was changed to '?' -
the value is undefined or not given.

'_symmetry_cell_setting' value 'Triclinic' changed to 'triclinic'
according to
/usr/data/users/saulius/crontab/automatic-downloads/rss-feeds/RSC/lib/dictionaries/cif_core.dic
dictionary named 'cif_core.dic' version 2.4.2 from 2011-04-26.

Automatic conversion script
Id: cif_fix_values 3143 2015-03-26 13:38:13Z robertas 

 Adding full bibliography for 7220033--7220036.cif.
;
_cod_original_sg_symbol_H-M p-1
_cod_database_code 7220033

loop_
_symmetry_equiv_pos_as_xyz
'x, y, z'
'-x, -y, -z'

loop_
_atom_site_label
_atom_site_type_symbol
_atom_site_fract_x
_atom_site_fract_y
_atom_site_fract_z
_atom_site_U_iso_or_equiv
_atom_site_adp_type
_atom_site_occupancy
_atom_site_symmetry_multiplicity
_atom_site_calc_flag
_atom_site_refinement_flags
C1 C 0.5260(4) 0.2717(3) 0.3549(3) 0.0319(8) Uani 1 1 d .
C2 C 0.5386(3) 0.1727(3) 0.4136(3) 0.0283(8) Uani 1 1 d .
C3 C 0.6645(4) 0.1502(3) 0.4626(3) 0.0354(9) Uani 1 1 d .
H3 H 0.7401 0.1958 0.4567 0.042 Uiso 1 1 calc R
C4 C 0.6766(4) 0.0631(3) 0.5180(4) 0.0369(9) Uani 1 1 d .
H4 H 0.7600 0.0512 0.5518 0.044 Uiso 1 1 calc R
C5 C 0.5629(3) -0.0102(3) 0.5249(3) 0.0280(8) Uani 1 1 d .
C6 C 0.4275(4) 0.1044(3) 0.4202(3) 0.0322(8) Uani 1 1 d .
H6 H 0.3446 0.1197 0.3884 0.039 Uiso 1 1 calc R
C7 C 0.7574(5) 0.2697(4) 0.1056(4) 0.0456(11) Uani 1 1 d D
C8 C 0.8346(4) 0.1623(3) 0.0472(4) 0.0408(10) Uani 1 1 d D
C9 C 0.9593(4) 0.1509(3) 0.0998(4) 0.0417(10) Uani 1 1 d .
H9 H 0.9980 0.2129 0.1683 0.050 Uiso 1 1 calc R
C10 C 1.0302(4) 0.0467(3) 0.0518(3) 0.0387(10) Uani 1 1 d .
C11 C 0.8428(4) -0.0321(4) -0.1055(4) 0.0478(11) Uani 1 1 d .
H11 H 0.8030 -0.0928 -0.1744 0.057 Uiso 1 1 calc R
C12 C 0.7778(4) 0.0694(4) -0.0579(4) 0.0488(11) Uani 1 1 d .
H12 H 0.6948 0.0774 -0.0954 0.059 Uiso 1 1 calc R
C13 C 0.8182(3) 0.6626(3) 0.3724(3) 0.0305(8) Uani 1 1 d .
C14 C 0.8929(3) 0.7852(3) 0.4387(3) 0.0277(8) Uani 1 1 d .
C15 C 0.9402(4) 0.8158(3) 0.5628(3) 0.0370(9) Uani 1 1 d .
H15 H 0.9280 0.7595 0.6039 0.044 Uiso 1 1 calc R
C16 C 1.0040(4) 0.9283(3) 0.6225(3) 0.0371(9) Uani 1 1 d .
H16 H 1.0356 0.9476 0.7041 0.044 Uiso 1 1 calc R
C17 C 0.9772(3) 0.9843(3) 0.4376(3) 0.0283(8) Uani 1 1 d .
C18 C 0.9113(4) 0.8663(3) 0.3782(3) 0.0312(8) Uani 1 1 d .
H18 H 0.8802 0.8446 0.2963 0.037 Uiso 1 1 calc R
C19 C 0.4777(4) 0.6115(4) 0.2045(4) 0.0501(11) Uani 1 1 d .
H19A H 0.4989 0.5961 0.1224 0.060 Uiso 1 1 calc R
H19B H 0.5347 0.6818 0.2560 0.060 Uiso 1 1 calc R
C20 C 0.3391(5) 0.6407(4) 0.2087(6) 0.0788(18) Uani 1 1 d .
H20A H 0.3296 0.6922 0.2899 0.095 Uiso 1 1 calc R
H20B H 0.3186 0.6880 0.1543 0.095 Uiso 1 1 calc R
C21 C 0.1774(5) 0.3524(5) 0.0039(4) 0.0657(14) Uani 1 1 d .
H21A H 0.0844 0.3346 0.0100 0.079 Uiso 1 1 calc R
H21B H 0.1908 0.3211 -0.0808 0.079 Uiso 1 1 calc R
C22 C 0.2086(6) 0.4843(5) 0.0467(5) 0.0788(17) Uani 1 1 d .
H22A H 0.2829 0.5038 0.0078 0.095 Uiso 1 1 calc R
H22B H 0.1327 0.5231 0.0218 0.095 Uiso 1 1 calc R
C23 C 0.1344(5) 0.5373(4) 0.3557(4) 0.0527(12) Uani 1 1 d .
H23A H 0.1804 0.6070 0.4187 0.063 Uiso 1 1 calc R
H23B H 0.0454 0.5252 0.3760 0.063 Uiso 1 1 calc R
C24 C 0.1261(6) 0.5615(6) 0.2398(5) 0.095(2) Uani 1 1 d .
H24A H 0.0496 0.5130 0.1878 0.114 Uiso 1 1 calc R
H24B H 0.1105 0.6469 0.2537 0.114 Uiso 1 1 calc R
C25 C 0.3974(6) 0.0535(5) -0.1521(5) 0.095(2) Uani 1 1 d .
H25A H 0.3055 0.0391 -0.1859 0.142 Uiso 1 1 calc R
H25B H 0.4238 -0.0148 -0.1271 0.142 Uiso 1 1 calc R
H25C H 0.4512 0.0634 -0.2120 0.142 Uiso 1 1 calc R
N1 N 0.2420(3) 0.5358(3) 0.1766(3) 0.0364(8) Uani 1 1 d .
O1 O 0.4152(3) 0.2731(2) 0.2965(3) 0.0417(7) Uani 1 1 d .
O2 O 0.6270(3) 0.3433(2) 0.3682(3) 0.0451(7) Uani 1 1 d .
O3 O 0.6388(3) 0.2683(3) 0.0666(3) 0.0736(10) Uani 1 1 d .
O4 O 0.8147(3) 0.3537(2) 0.1906(3) 0.0481(7) Uani 1 1 d .
O5 O 0.7899(3) 0.6324(2) 0.2609(2) 0.0413(7) Uani 1 1 d .
O6 O 0.7848(3) 0.5919(2) 0.4302(2) 0.0373(6) Uani 1 1 d .
O7 O 0.5056(2) 0.5096(2) 0.2418(3) 0.0407(7) Uani 1 1 d .
O8 O 0.2573(3) 0.2919(3) 0.0710(3) 0.0511(8) Uani 1 1 d D
O9 O 0.2034(3) 0.4317(3) 0.3499(2) 0.0485(7) Uani 1 1 d D
O10 O 0.4138(4) 0.1561(4) -0.0554(4) 0.130(2) Uani 1 1 d D
H03 H 0.4916 0.1840 -0.0435 0.195 Uiso 1 1 calc RD
Zn1 Zn 0.68104(4) 0.45890(3) 0.27690(4) 0.03126(13) Uani 1 1 d .
Zn2 Zn 0.35004(4) 0.40179(3) 0.23421(4) 0.03017(13) Uani 1 1 d .
H01 H 0.314(3) 0.243(3) 0.029(3) 0.045 Uiso 1 1 d D
H02 H 0.201(4) 0.419(3) 0.4209(18) 0.045 Uiso 1 1 d D

loop_
_atom_site_aniso_label
_atom_site_aniso_U_11
_atom_site_aniso_U_22
_atom_site_aniso_U_33
_atom_site_aniso_U_23
_atom_site_aniso_U_13
_atom_site_aniso_U_12
C1 0.040(2) 0.0243(17) 0.035(2) 0.0133(16) 0.0074(19) 0.0053(16)
C2 0.032(2) 0.0251(16) 0.030(2) 0.0111(15) 0.0038(16) 0.0060(15)
C3 0.030(2) 0.0332(19) 0.046(2) 0.0180(18) 0.0061(18) -0.0021(16)
C4 0.025(2) 0.039(2) 0.054(3) 0.026(2) 0.0009(18) 0.0040(16)
C5 0.0258(18) 0.0269(17) 0.033(2) 0.0129(16) 0.0003(16) 0.0027(15)
C6 0.027(2) 0.0311(18) 0.042(2) 0.0167(17) 0.0036(17) 0.0074(15)
C7 0.050(3) 0.039(2) 0.054(3) 0.021(2) 0.017(2) 0.010(2)
C8 0.047(3) 0.0301(19) 0.045(3) 0.0095(18) 0.011(2) 0.0043(18)
C9 0.055(3) 0.0294(19) 0.041(2) 0.0095(18) 0.012(2) 0.0039(18)
C10 0.045(3) 0.035(2) 0.038(2) 0.0114(18) 0.011(2) 0.0040(18)
C11 0.053(3) 0.040(2) 0.043(3) 0.003(2) 0.003(2) 0.008(2)
C12 0.046(3) 0.043(2) 0.054(3) 0.010(2) 0.001(2) 0.009(2)
C13 0.028(2) 0.0267(17) 0.034(2) 0.0055(16) 0.0058(17) 0.0036(15)
C14 0.0277(19) 0.0234(16) 0.030(2) 0.0056(15) 0.0032(16) -0.0023(14)
C15 0.043(2) 0.0310(19) 0.037(2) 0.0131(17) 0.0012(19) -0.0059(17)
C16 0.048(2) 0.036(2) 0.026(2) 0.0114(17) -0.0019(18) -0.0062(18)
C17 0.029(2) 0.0286(17) 0.0275(19) 0.0092(16) 0.0029(16) 0.0005(15)
C18 0.033(2) 0.0311(18) 0.026(2) 0.0048(16) 0.0009(17) 0.0002(16)
C19 0.043(3) 0.039(2) 0.077(3) 0.033(2) 0.002(2) 0.0016(19)
C20 0.056(3) 0.053(3) 0.145(5) 0.061(3) -0.001(3) 0.006(2)
C21 0.081(4) 0.073(3) 0.040(3) 0.021(3) -0.010(3) -0.006(3)
C22 0.105(5) 0.073(4) 0.057(4) 0.027(3) -0.019(3) 0.013(3)
C23 0.058(3) 0.058(3) 0.051(3) 0.023(2) 0.022(2) 0.025(2)
C24 0.100(4) 0.129(5) 0.107(5) 0.086(4) 0.063(4) 0.077(4)
C25 0.096(5) 0.084(4) 0.084(5) -0.004(4) 0.012(4) 0.006(4)
N1 0.0343(18) 0.0434(18) 0.037(2) 0.0201(16) 0.0040(15) 0.0064(15)
O1 0.0375(16) 0.0352(14) 0.0605(19) 0.0302(14) -0.0037(14) 0.0002(12)
O2 0.0454(17) 0.0385(14) 0.0581(19) 0.0300(14) -0.0049(14) -0.0060(13)
O3 0.058(2) 0.062(2) 0.087(3) 0.0014(19) 0.004(2) 0.0240(18)
O4 0.0480(18) 0.0288(14) 0.062(2) 0.0026(14) 0.0188(16) 0.0072(13)
O5 0.0552(18) 0.0302(13) 0.0333(16) 0.0056(12) 0.0001(14) -0.0092(12)
O6 0.0475(16) 0.0286(13) 0.0348(15) 0.0112(12) 0.0019(13) -0.0094(12)
O7 0.0325(15) 0.0321(13) 0.066(2) 0.0288(13) 0.0013(13) 0.0056(11)
O8 0.058(2) 0.0448(17) 0.0441(19) 0.0063(15) 0.0002(15) 0.0067(15)
O9 0.0581(19) 0.0620(18) 0.0399(18) 0.0301(15) 0.0204(15) 0.0218(15)
O10 0.066(3) 0.132(4) 0.124(4) -0.062(3) 0.009(3) 0.018(3)
Zn1 0.0303(2) 0.0231(2) 0.0399(3) 0.01013(19) 0.0021(2) -0.00005(17)
Zn2 0.0314(2) 0.0281(2) 0.0346(3) 0.01535(19) 0.00258(19) 0.00317(18)

loop_
_atom_type_symbol
_atom_type_description
_atom_type_scat_dispersion_real
_atom_type_scat_dispersion_imag
_atom_type_scat_source
C C 0.0033 0.0016 'International Tables Vol C Tables 4.2.6.8 and 6.1.1.4'
H H 0.0000 0.0000 'International Tables Vol C Tables 4.2.6.8 and 6.1.1.4'
N N 0.0061 0.0033 'International Tables Vol C Tables 4.2.6.8 and 6.1.1.4'
O O 0.0106 0.0060 'International Tables Vol C Tables 4.2.6.8 and 6.1.1.4'
Zn Zn 0.2839 1.4301 'International Tables Vol C Tables 4.2.6.8 and 6.1.1.4'

loop_
_geom_angle_atom_site_label_1
_geom_angle_atom_site_label_2
_geom_angle_atom_site_label_3
_geom_angle
_geom_angle_site_symmetry_1
_geom_angle_site_symmetry_3
O2 C1 O1 126.7(3) . .
O2 C1 C2 116.8(3) . .
O1 C1 C2 116.4(3) . .
C6 C2 C3 119.7(3) . .
C6 C2 C1 119.9(3) . .
C3 C2 C1 120.4(3) . .
C4 C3 C2 120.9(3) . .
C4 C3 H3 119.6 . .
C2 C3 H3 119.6 . .
C3 C4 C5 120.6(3) . .
C3 C4 H4 119.7 . .
C5 C4 H4 119.7 . .
C5 C5 C4 119.1(4) 2_656 .
C5 C5 C6 118.9(4) 2_656 2_656
C4 C5 C6 122.0(3) . 2_656
C2 C6 C5 120.8(3) . 2_656
C2 C6 H6 119.6 . .
C5 C6 H6 119.6 2_656 .
O4 C7 O3 122.9(4) . .
O4 C7 C8 118.4(4) . .
O3 C7 C8 118.6(4) . .
C9 C8 C12 119.0(3) . .
C9 C8 C7 120.3(4) . .
C12 C8 C7 120.7(4) . .
C8 C9 C10 121.5(4) . .
C8 C9 H9 119.3 . .
C10 C9 H9 119.3 . .
C10 C10 C11 119.0(4) 2_755 2_755
C10 C10 C9 118.5(5) 2_755 .
C11 C10 C9 122.5(4) 2_755 .
C12 C11 C10 121.1(4) . 2_755
C12 C11 H11 119.5 . .
C10 C11 H11 119.5 2_755 .
C11 C12 C8 120.9(4) . .
C11 C12 H12 119.6 . .
C8 C12 H12 119.6 . .
O5 C13 O6 120.5(3) . .
O5 C13 C14 119.3(3) . .
O6 C13 C14 120.2(3) . .
O5 C13 Zn1 64.82(19) . .
O6 C13 Zn1 55.80(18) . .
C14 C13 Zn1 174.9(2) . .
C18 C14 C15 120.4(3) . .
C18 C14 C13 119.1(3) . .
C15 C14 C13 120.5(3) . .
C16 C15 C14 119.9(3) . .
C16 C15 H15 120.0 . .
C14 C15 H15 120.0 . .
C15 C16 C17 121.1(3) . 2_776
C15 C16 H16 119.4 . .
C17 C16 H16 119.4 2_776 .
C16 C17 C17 119.0(4) 2_776 2_776
C16 C17 C18 122.6(3) 2_776 .
C17 C17 C18 118.4(4) 2_776 .
C14 C18 C17 121.2(3) . .
C14 C18 H18 119.4 . .
C17 C18 H18 119.4 . .
O7 C19 C20 113.4(3) . .
O7 C19 H19A 108.9 . .
C20 C19 H19A 108.9 . .
O7 C19 H19B 108.9 . .
C20 C19 H19B 108.9 . .
H19A C19 H19B 107.7 . .
N1 C20 C19 115.2(4) . .
N1 C20 H20A 108.5 . .
C19 C20 H20A 108.5 . .
N1 C20 H20B 108.5 . .
C19 C20 H20B 108.5 . .
H20A C20 H20B 107.5 . .
O8 C21 C22 112.2(4) . .
O8 C21 H21A 109.2 . .
C22 C21 H21A 109.2 . .
O8 C21 H21B 109.2 . .
C22 C21 H21B 109.2 . .
H21A C21 H21B 107.9 . .
N1 C22 C21 114.5(4) . .
N1 C22 H22A 108.6 . .
C21 C22 H22A 108.6 . .
N1 C22 H22B 108.6 . .
C21 C22 H22B 108.6 . .
H22A C22 H22B 107.6 . .
O9 C23 C24 110.5(4) . .
O9 C23 H23A 109.6 . .
C24 C23 H23A 109.6 . .
O9 C23 H23B 109.6 . .
C24 C23 H23B 109.6 . .
H23A C23 H23B 108.1 . .
N1 C24 C23 115.3(4) . .
N1 C24 H24A 108.5 . .
C23 C24 H24A 108.5 . .
N1 C24 H24B 108.5 . .
C23 C24 H24B 108.5 . .
H24A C24 H24B 107.5 . .
O10 C25 H25A 109.5 . .
O10 C25 H25B 109.5 . .
H25A C25 H25B 109.5 . .
O10 C25 H25C 109.5 . .
H25A C25 H25C 109.5 . .
H25B C25 H25C 109.5 . .
C24 N1 C22 112.8(4) . .
C24 N1 C20 112.6(4) . .
C22 N1 C20 111.8(4) . .
C24 N1 Zn2 109.7(3) . .
C22 N1 Zn2 106.2(3) . .
C20 N1 Zn2 103.0(2) . .
C1 O1 Zn2 128.3(2) . .
C1 O2 Zn1 132.5(3) . .
C7 O4 Zn1 109.7(3) . .
C13 O5 Zn1 86.0(2) . .
C13 O6 Zn1 94.5(2) . .
C19 O7 Zn1 126.1(2) . .
C19 O7 Zn2 114.2(2) . .
Zn1 O7 Zn2 119.14(12) . .
C21 O8 Zn2 115.1(3) . .
C21 O8 H01 115(3) . .
Zn2 O8 H01 111(3) . .
C23 O9 Zn2 114.8(2) . .
C23 O9 H02 107(3) . .
Zn2 O9 H02 131(3) . .
C25 O10 H03 109.5 . .
O7 Zn1 O4 139.09(13) . .
O7 Zn1 O2 97.62(11) . .
O4 Zn1 O2 95.25(12) . .
O7 Zn1 O6 109.64(11) . .
O4 Zn1 O6 107.63(12) . .
O2 Zn1 O6 95.16(11) . .
O7 Zn1 O5 93.70(10) . .
O4 Zn1 O5 91.42(11) . .
O2 Zn1 O5 153.85(11) . .
O6 Zn1 O5 58.76(9) . .
O7 Zn1 C13 102.31(11) . .
O4 Zn1 C13 101.66(12) . .
O2 Zn1 C13 124.82(12) . .
O6 Zn1 C13 29.65(10) . .
O5 Zn1 C13 29.13(10) . .
O7 Zn2 O1 105.77(11) . .
O7 Zn2 O8 120.39(12) . .
O1 Zn2 O8 97.82(12) . .
O7 Zn2 O9 127.62(12) . .
O1 Zn2 O9 90.83(11) . .
O8 Zn2 O9 105.34(13) . .
O7 Zn2 N1 84.27(11) . .
O1 Zn2 N1 168.94(11) . .
O8 Zn2 N1 80.53(12) . .
O9 Zn2 N1 79.16(11) . .

loop_
_geom_bond_atom_site_label_1
_geom_bond_atom_site_label_2
_geom_bond_distance
_geom_bond_site_symmetry_2
C1 O2 1.251(4) .
C1 O1 1.258(4) .
C1 C2 1.506(5) .
C2 C6 1.367(5) .
C2 C3 1.413(5) .
C3 C4 1.356(5) .
C3 H3 0.9300 .
C4 C5 1.422(5) .
C4 H4 0.9300 .
C5 C5 1.407(7) 2_656
C5 C6 1.423(5) 2_656
C6 C5 1.423(5) 2_656
C6 H6 0.9300 .
C7 O4 1.227(5) .
C7 O3 1.239(5) .
C7 C8 1.513(5) .
C8 C9 1.378(6) .
C8 C12 1.409(5) .
C9 C10 1.422(5) .
C9 H9 0.9300 .
C10 C10 1.412(7) 2_755
C10 C11 1.413(6) 2_755
C11 C12 1.363(5) .
C11 C10 1.413(6) 2_755
C11 H11 0.9300 .
C12 H12 0.9300 .
C13 O5 1.242(4) .
C13 O6 1.263(4) .
C13 C14 1.512(4) .
C13 Zn1 2.545(4) .
C14 C18 1.352(5) .
C14 C15 1.411(5) .
C15 C16 1.365(5) .
C15 H15 0.9300 .
C16 C17 1.411(5) 2_776
C16 H16 0.9300 .
C17 C16 1.411(5) 2_776
C17 C17 1.414(7) 2_776
C17 C18 1.423(5) .
C18 H18 0.9300 .
C19 O7 1.403(4) .
C19 C20 1.461(6) .
C19 H19A 0.9700 .
C19 H19B 0.9700 .
C20 N1 1.453(5) .
C20 H20A 0.9700 .
C20 H20B 0.9700 .
C21 O8 1.420(5) .
C21 C22 1.457(6) .
C21 H21A 0.9700 .
C21 H21B 0.9700 .
C22 N1 1.449(6) .
C22 H22A 0.9700 .
C22 H22B 0.9700 .
C23 O9 1.417(5) .
C23 C24 1.461(6) .
C23 H23A 0.9700 .
C23 H23B 0.9700 .
C24 N1 1.445(5) .
C24 H24A 0.9700 .
C24 H24B 0.9700 .
C25 O10 1.353(6) .
C25 H25A 0.9600 .
C25 H25B 0.9600 .
C25 H25C 0.9600 .
N1 Zn2 2.164(3) .
O1 Zn2 1.954(2) .
O2 Zn1 2.036(2) .
O4 Zn1 1.999(3) .
O5 Zn1 2.309(3) .
O6 Zn1 2.112(3) .
O7 Zn1 1.940(3) .
O7 Zn2 1.941(3) .
O8 Zn2 2.045(3) .
O8 H01 0.898(10) .
O9 Zn2 2.080(3) .
O9 H02 0.893(10) .
O10 H03 0.8200 .

loop_
_geom_hbond_atom_site_label_D
_geom_hbond_atom_site_label_H
_geom_hbond_atom_site_label_A
_geom_hbond_distance_DH
_geom_hbond_distance_HA
_geom_hbond_distance_DA
_geom_hbond_angle_DHA
_geom_hbond_site_symmetry_A
O8 H01 O10 0.898(10) 1.639(11) 2.535(5) 177(4) .
O9 H02 O6 0.893(10) 1.773(12) 2.660(4) 172(4) 2_666
O10 H03 O3 0.82 1.88 2.618(6) 148.8 .

loop_
_geom_torsion_atom_site_label_1
_geom_torsion_atom_site_label_2
_geom_torsion_atom_site_label_3
_geom_torsion_atom_site_label_4
_geom_torsion
_geom_torsion_site_symmetry_1
_geom_torsion_site_symmetry_4
O2 C1 C2 C6 169.1(3) . .
O1 C1 C2 C6 -11.6(5) . .
O2 C1 C2 C3 -10.6(5) . .
O1 C1 C2 C3 168.7(3) . .
C6 C2 C3 C4 -1.2(6) . .
C1 C2 C3 C4 178.5(3) . .
C2 C3 C4 C5 1.9(6) . .
C3 C4 C5 C5 -1.0(6) . 2_656
C3 C4 C5 C6 178.4(4) . 2_656
C3 C2 C6 C5 -0.4(5) . 2_656
C1 C2 C6 C5 179.9(3) . 2_656
O4 C7 C8 C9 9.6(6) . .
O3 C7 C8 C9 -169.5(4) . .
O4 C7 C8 C12 -173.7(4) . .
O3 C7 C8 C12 7.2(6) . .
C12 C8 C9 C10 -1.4(6) . .
C7 C8 C9 C10 175.5(3) . .
C8 C9 C10 C10 -0.3(7) . 2_755
C8 C9 C10 C11 -178.8(4) . 2_755
C10 C11 C12 C8 -0.8(7) 2_755 .
C9 C8 C12 C11 1.9(6) . .
C7 C8 C12 C11 -174.9(4) . .
O5 C13 C14 C18 9.1(5) . .
O6 C13 C14 C18 -170.8(3) . .
Zn1 C13 C14 C18 -135(3) . .
O5 C13 C14 C15 -172.4(3) . .
O6 C13 C14 C15 7.7(5) . .
Zn1 C13 C14 C15 44(3) . .
C18 C14 C15 C16 0.5(6) . .
C13 C14 C15 C16 -178.0(3) . .
C14 C15 C16 C17 0.5(6) . 2_776
C15 C14 C18 C17 -0.6(5) . .
C13 C14 C18 C17 178.0(3) . .
C16 C17 C18 C14 -178.9(4) 2_776 .
C17 C17 C18 C14 -0.5(6) 2_776 .
O7 C19 C20 N1 -36.1(7) . .
O8 C21 C22 N1 -36.5(7) . .
O9 C23 C24 N1 -36.8(7) . .
C23 C24 N1 C22 142.4(5) . .
C23 C24 N1 C20 -89.9(6) . .
C23 C24 N1 Zn2 24.2(6) . .
C21 C22 N1 C24 -84.5(6) . .
C21 C22 N1 C20 147.4(5) . .
C21 C22 N1 Zn2 35.7(6) . .
C19 C20 N1 C24 148.7(5) . .
C19 C20 N1 C22 -83.0(6) . .
C19 C20 N1 Zn2 30.6(5) . .
O2 C1 O1 Zn2 -13.2(6) . .
C2 C1 O1 Zn2 167.6(2) . .
O1 C1 O2 Zn1 -18.0(6) . .
C2 C1 O2 Zn1 161.3(2) . .
O3 C7 O4 Zn1 14.0(5) . .
C8 C7 O4 Zn1 -165.1(3) . .
O6 C13 O5 Zn1 3.2(3) . .
C14 C13 O5 Zn1 -176.7(3) . .
O5 C13 O6 Zn1 -3.5(4) . .
C14 C13 O6 Zn1 176.4(3) . .
C20 C19 O7 Zn1 -168.2(3) . .
C20 C19 O7 Zn2 20.5(5) . .
C22 C21 O8 Zn2 17.4(5) . .
C24 C23 O9 Zn2 31.4(5) . .
C19 O7 Zn1 O4 -88.9(4) . .
Zn2 O7 Zn1 O4 81.9(2) . .
C19 O7 Zn1 O2 163.9(3) . .
Zn2 O7 Zn1 O2 -25.25(18) . .
C19 O7 Zn1 O6 65.6(3) . .
Zn2 O7 Zn1 O6 -123.54(15) . .
C19 O7 Zn1 O5 7.5(3) . .
Zn2 O7 Zn1 O5 178.38(15) . .
C19 O7 Zn1 C13 35.7(4) . .
Zn2 O7 Zn1 C13 -153.48(16) . .
C7 O4 Zn1 O7 -30.0(3) . .
C7 O4 Zn1 O2 78.1(3) . .
C7 O4 Zn1 O6 175.2(3) . .
C7 O4 Zn1 O5 -127.3(3) . .
C7 O4 Zn1 C13 -154.8(3) . .
C1 O2 Zn1 O7 36.1(4) . .
C1 O2 Zn1 O4 -105.0(3) . .
C1 O2 Zn1 O6 146.7(3) . .
C1 O2 Zn1 O5 150.9(3) . .
C1 O2 Zn1 C13 146.9(3) . .
C13 O6 Zn1 O7 -80.3(2) . .
C13 O6 Zn1 O4 82.6(2) . .
C13 O6 Zn1 O2 179.7(2) . .
C13 O6 Zn1 O5 1.9(2) . .
C13 O5 Zn1 O7 108.8(2) . .
C13 O5 Zn1 O4 -111.8(2) . .
C13 O5 Zn1 O2 -6.8(4) . .
C13 O5 Zn1 O6 -1.9(2) . .
O5 C13 Zn1 O7 -75.2(2) . .
O6 C13 Zn1 O7 108.2(2) . .
C14 C13 Zn1 O7 70(3) . .
O5 C13 Zn1 O4 71.4(2) . .
O6 C13 Zn1 O4 -105.2(2) . .
C14 C13 Zn1 O4 -143(3) . .
O5 C13 Zn1 O2 176.4(2) . .
O6 C13 Zn1 O2 -0.3(3) . .
C14 C13 Zn1 O2 -38(3) . .
O5 C13 Zn1 O6 176.7(3) . .
C14 C13 Zn1 O6 -38(3) . .
O6 C13 Zn1 O5 -176.7(3) . .
C14 C13 Zn1 O5 145(3) . .
C19 O7 Zn2 O1 -177.7(3) . .
Zn1 O7 Zn2 O1 10.38(19) . .
C19 O7 Zn2 O8 73.0(3) . .
Zn1 O7 Zn2 O8 -98.87(17) . .
C19 O7 Zn2 O9 -74.0(3) . .
Zn1 O7 Zn2 O9 114.06(16) . .
C19 O7 Zn2 N1 -2.5(3) . .
Zn1 O7 Zn2 N1 -174.36(17) . .
C1 O1 Zn2 O7 14.9(3) . .
C1 O1 Zn2 O8 139.6(3) . .
C1 O1 Zn2 O9 -114.8(3) . .
C1 O1 Zn2 N1 -139.8(6) . .
C21 O8 Zn2 O7 -76.0(3) . .
C21 O8 Zn2 O1 170.5(3) . .
C21 O8 Zn2 O9 77.5(3) . .
C21 O8 Zn2 N1 1.6(3) . .
C23 O9 Zn2 O7 59.3(3) . .
C23 O9 Zn2 O1 170.1(3) . .
C23 O9 Zn2 O8 -91.6(3) . .
C23 O9 Zn2 N1 -14.7(3) . .
C24 N1 Zn2 O7 -135.3(4) . .
C22 N1 Zn2 O7 102.5(3) . .
C20 N1 Zn2 O7 -15.1(3) . .
C24 N1 Zn2 O1 20.3(8) . .
C22 N1 Zn2 O1 -101.9(7) . .
C20 N1 Zn2 O1 140.4(6) . .
C24 N1 Zn2 O8 102.6(4) . .
C22 N1 Zn2 O8 -19.6(3) . .
C20 N1 Zn2 O8 -137.3(3) . .
C24 N1 Zn2 O9 -5.2(4) . .
C22 N1 Zn2 O9 -127.4(3) . .
C20 N1 Zn2 O9 114.9(3) . .
